data_4329060
loop_
_publ_author_name
'Timothy R. Cook'
'Brian D. McCarthy'
'Daniel A. Lutterman'
'Daniel G. Nocera'

_publ_section_title
;
 Halogen Oxidation and Halogen Photoelimination Chemistry of a
 Platinum-Rhodium Heterobimetallic Core
;
_journal_name_full 'Inorganic Chemistry'
_journal_page_first 5152
_journal_page_last 5163
_journal_paper_doi 10.1021/ic300004x
_journal_volume 51
_journal_year 2012
_chemical_formula_moiety 'C23.50 H31 Cl6 F24 N3 O8 P4 Pt Rh'
_chemical_formula_sum 'C23.5 H31 Cl6 F24 N3 O8 P4 Pt Rh'
_chemical_formula_weight 1574.09
_chemical_name_common 'trans PtRh(tfepma)2(tBuNC)Cl5'
_chemical_name_systematic
; 
 ? 
;
_space_group_IT_number 13
_symmetry_cell_setting monoclinic
_symmetry_space_group_name_Hall '-P 2yc'
_symmetry_space_group_name_H-M 'P 1 2/c 1'
_atom_sites_solution_hydrogens geom
_atom_sites_solution_primary direct
_atom_sites_solution_secondary difmap
_audit_creation_method SHELXL-97
_cell_angle_alpha 90.00
_cell_angle_beta 108.0650(10)
_cell_angle_gamma 90.00
_cell_formula_units_Z 4
_cell_length_a 18.5258(15)
_cell_length_b 11.3342(9)
_cell_length_c 24.5896(19)
_cell_measurement_reflns_used 9075
_cell_measurement_temperature 100(2)
_cell_measurement_theta_max 30.53
_cell_measurement_theta_min 2.50
_cell_volume 4908.7(7)
_computing_cell_refinement 'Bruker SAINT'
_computing_data_collection 'Bruker APEX2'
_computing_data_reduction 'Bruker SAINT'
_computing_molecular_graphics 'Bruker SHELXTL'
_computing_publication_material 'Bruker SHELXTL'
_computing_structure_refinement 'SHELXL-97 (Sheldrick, 2008)'
_computing_structure_solution 'SHELXS-97 (Sheldrick, 2008)'
_diffrn_ambient_temperature 100(2)
_diffrn_measured_fraction_theta_full 0.999
_diffrn_measured_fraction_theta_max 0.999
_diffrn_measurement_device_type 'Bruker APEX-II CCD'
_diffrn_measurement_method '\f and \w scans'
_diffrn_radiation_monochromator graphite
_diffrn_radiation_source 'fine-focus sealed tube'
_diffrn_radiation_type MoK\a
_diffrn_radiation_wavelength 0.71073
_diffrn_reflns_av_R_equivalents 0.0489
_diffrn_reflns_av_sigmaI/netI 0.0285
_diffrn_reflns_limit_h_max 25
_diffrn_reflns_limit_h_min -25
_diffrn_reflns_limit_k_max 15
_diffrn_reflns_limit_k_min -15
_diffrn_reflns_limit_l_max 33
_diffrn_reflns_limit_l_min -33
_diffrn_reflns_number 104526
_diffrn_reflns_theta_full 29.13
_diffrn_reflns_theta_max 29.13
_diffrn_reflns_theta_min 1.16
_exptl_absorpt_coefficient_mu 3.776
_exptl_absorpt_correction_T_max 0.7461
_exptl_absorpt_correction_T_min 0.5671
_exptl_absorpt_correction_type empirical
_exptl_absorpt_process_details SADABS
_exptl_crystal_colour red
_exptl_crystal_density_diffrn 2.130
_exptl_crystal_description block
_exptl_crystal_F_000 3032
_exptl_crystal_size_max 0.25
_exptl_crystal_size_mid 0.2
_exptl_crystal_size_min 0.15
_refine_diff_density_max 2.656
_refine_diff_density_min -1.144
_refine_diff_density_rms 0.127
_refine_ls_extinction_method none
_refine_ls_goodness_of_fit_ref 1.062
_refine_ls_hydrogen_treatment constr
_refine_ls_matrix_type full
_refine_ls_number_parameters 810
_refine_ls_number_reflns 13214
_refine_ls_number_restraints 1024
_refine_ls_restrained_S_all 1.025
_refine_ls_R_factor_all 0.0378
_refine_ls_R_factor_gt 0.0300
_refine_ls_shift/su_max 0.006
_refine_ls_shift/su_mean 0.000
_refine_ls_structure_factor_coef Fsqd
_refine_ls_weighting_details 'calc w=1/[\s^2^(Fo^2^)+(0.0281P)^2^+13.1821P] where P=(Fo^2^+2Fc^2^)/3'
_refine_ls_weighting_scheme calc
_refine_ls_wR_factor_gt 0.0683
_refine_ls_wR_factor_ref 0.0726
_reflns_number_gt 11528
_reflns_number_total 13214
_reflns_threshold_expression >2sigma(I)
_cod_data_source_file ic300004x_si_004.cif
_cod_data_source_block 09144t
_cod_original_formula_sum 'C23.50 H31 Cl6 F24 N3 O8 P4 Pt Rh'
_cod_database_code 4329060

loop_
_symmetry_equiv_pos_as_xyz
'x, y, z'
'-x, y, -z+1/2'
'-x, -y, -z'
'x, -y, z-1/2'

loop_
_atom_site_label
_atom_site_type_symbol
_atom_site_fract_x
_atom_site_fract_y
_atom_site_fract_z
_atom_site_U_iso_or_equiv
_atom_site_adp_type
_atom_site_occupancy
_atom_site_symmetry_multiplicity
_atom_site_calc_flag
_atom_site_refinement_flags
_atom_site_disorder_assembly
_atom_site_disorder_group
Pt1 Pt 0.698904(6) -0.172523(10) 0.759863(5) 0.01325(3) Uani 1 1 d U . .
Rh1 Rh 0.786832(13) -0.34099(2) 0.734495(10) 0.01575(5) Uani 1 1 d U A .
P1 P 0.65842(5) -0.11174(7) 0.66568(3) 0.01707(15) Uani 1 1 d U . .
P2 P 0.70790(5) -0.34228(8) 0.64155(4) 0.02113(17) Uani 1 1 d DU . .
P3 P 0.73835(4) -0.23450(7) 0.85388(3) 0.01534(15) Uani 1 1 d U . .
P4 P 0.86519(5) -0.34593(7) 0.82779(4) 0.01894(16) Uani 1 1 d U . .
Cl1 Cl 0.61497(4) -0.02712(7) 0.78708(3) 0.01898(14) Uani 1 1 d U . .
Cl2 Cl 0.59586(4) -0.30159(7) 0.73346(3) 0.01870(14) Uani 1 1 d U . .
Cl3 Cl 0.79653(4) -0.03412(7) 0.78510(3) 0.01887(14) Uani 1 1 d U . .
Cl4 Cl 0.85906(4) -0.20428(7) 0.70016(3) 0.02256(16) Uani 1 1 d U . .
Cl5 Cl 0.86061(5) -0.49696(8) 0.71128(4) 0.02743(17) Uani 1 1 d U . .
N1 N 0.66717(15) -0.2116(3) 0.61863(11) 0.0210(5) Uani 1 1 d U A .
N2 N 0.82355(15) -0.2967(2) 0.87537(11) 0.0189(5) Uani 1 1 d U A .
N3 N 0.70656(15) -0.5461(2) 0.77523(13) 0.0226(6) Uani 1 1 d U A .
O1 O 0.68947(13) 0.0104(2) 0.65007(10) 0.0238(5) Uani 1 1 d U . .
O2 O 0.57028(13) -0.0861(2) 0.64193(10) 0.0215(5) Uani 1 1 d U . .
O4 O 0.74080(13) -0.3814(3) 0.59182(11) 0.0293(6) Uani 1 1 d DU A .
O5 O 0.73965(13) -0.1396(2) 0.90178(9) 0.0193(4) Uani 1 1 d U . .
O6 O 0.68662(13) -0.33091(19) 0.87056(10) 0.0187(4) Uani 1 1 d U . .
O7 O 0.94908(13) -0.2937(2) 0.84687(11) 0.0255(5) Uani 1 1 d U A .
O8 O 0.88514(14) -0.4761(2) 0.85284(11) 0.0265(5) Uani 1 1 d DU A .
F1 F 0.82840(19) 0.1770(2) 0.61331(18) 0.0712(11) Uani 1 1 d U . .
F2 F 0.75370(18) 0.2330(2) 0.66057(17) 0.0691(10) Uani 1 1 d U . .
F3 F 0.7077(2) 0.1751(3) 0.57483(15) 0.0773(11) Uani 1 1 d U . .
F4 F 0.51071(16) 0.0735(2) 0.55303(10) 0.0444(6) Uani 1 1 d U . .
F5 F 0.42794(14) -0.0369(2) 0.57283(12) 0.0487(7) Uani 1 1 d U . .
F6 F 0.43733(14) 0.1465(2) 0.59772(11) 0.0412(6) Uani 1 1 d U . .
F13 F 0.83910(16) -0.0521(3) 1.00390(11) 0.0546(7) Uani 1 1 d U . .
F14 F 0.81184(17) 0.1257(2) 0.97395(11) 0.0512(7) Uani 1 1 d U . .
F15 F 0.72583(16) 0.0105(3) 0.98642(12) 0.0585(8) Uani 1 1 d U . .
F16 F 0.65450(15) -0.2666(3) 0.97056(10) 0.0483(7) Uani 1 1 d U . .
F17 F 0.62236(15) -0.4444(2) 0.94422(12) 0.0450(6) Uani 1 1 d U . .
F18 F 0.53594(13) -0.3103(2) 0.93144(11) 0.0388(6) Uani 1 1 d U . .
F19 F 1.03525(16) -0.0121(2) 0.88018(12) 0.0536(7) Uani 1 1 d U . .
F20 F 0.95501(15) -0.0903(2) 0.91679(11) 0.0457(6) Uani 1 1 d U . .
F21 F 1.06129(15) -0.1757(2) 0.92564(11) 0.0483(7) Uani 1 1 d U . .
C1 C 0.7629(2) 0.0315(3) 0.64326(15) 0.0253(7) Uani 1 1 d U . .
H1A H 0.7724 -0.0247 0.6154 0.030 Uiso 1 1 calc R . .
H1B H 0.8035 0.0218 0.6803 0.030 Uiso 1 1 calc R . .
C2 C 0.7618(3) 0.1548(4) 0.6222(2) 0.0435(11) Uani 1 1 d U . .
C3 C 0.53336(19) 0.0208(3) 0.64962(14) 0.0228(7) Uani 1 1 d U . .
H3A H 0.5710 0.0851 0.6625 0.027 Uiso 1 1 calc R . .
H3B H 0.5072 0.0095 0.6787 0.027 Uiso 1 1 calc R . .
C4 C 0.4773(2) 0.0507(3) 0.59302(16) 0.0308(8) Uani 1 1 d U . .
C9 C 0.6270(2) -0.1899(3) 0.55661(14) 0.0263(7) Uani 1 1 d U . .
H9A H 0.6266 -0.1051 0.5488 0.039 Uiso 1 1 calc R A .
H9B H 0.5747 -0.2187 0.5470 0.039 Uiso 1 1 calc R . .
H9C H 0.6534 -0.2316 0.5334 0.039 Uiso 1 1 calc R . .
C11 C 0.7862(2) 0.0143(4) 0.96856(16) 0.0319(8) Uani 1 1 d U . .
C10 C 0.7698(2) -0.0222(3) 0.90726(15) 0.0265(7) Uani 1 1 d U . .
H10A H 0.7326 0.0323 0.8819 0.032 Uiso 1 1 calc R . .
H10B H 0.8170 -0.0204 0.8964 0.032 Uiso 1 1 calc R . .
C12 C 0.61107(19) -0.3033(3) 0.87134(14) 0.0222(7) Uani 1 1 d U . .
H12A H 0.5733 -0.3508 0.8423 0.027 Uiso 1 1 calc R . .
H12B H 0.6000 -0.2187 0.8625 0.027 Uiso 1 1 calc R . .
C13 C 0.6069(2) -0.3311(3) 0.92998(17) 0.0296(8) Uani 1 1 d U . .
C14 C 0.97053(19) -0.1776(3) 0.83394(15) 0.0252(7) Uani 1 1 d U . .
H14A H 0.9253 -0.1340 0.8104 0.030 Uiso 1 1 calc R A .
H14B H 1.0073 -0.1832 0.8122 0.030 Uiso 1 1 calc R . .
C15 C 1.0059(2) -0.1142(4) 0.88964(17) 0.0339(8) Uani 1 1 d U A .
C18 C 0.8597(2) -0.3241(3) 0.93744(15) 0.0289(8) Uani 1 1 d U . .
H18A H 0.8379 -0.2730 0.9605 0.043 Uiso 1 1 calc R A .
H18B H 0.9145 -0.3103 0.9479 0.043 Uiso 1 1 calc R . .
H18C H 0.8503 -0.4068 0.9446 0.043 Uiso 1 1 calc R . .
C19 C 0.73132(19) -0.4640(3) 0.75907(15) 0.0225(6) Uani 1 1 d U . .
C20 C 0.6787(2) -0.6502(3) 0.79719(15) 0.0261(7) Uani 1 1 d DU . .
C22A C 0.7082(5) -0.6488(7) 0.8629(3) 0.0331(16) Uani 0.530(3) 1 d PDU A 1
H22A H 0.6744 -0.6007 0.8776 0.050 Uiso 0.530(3) 1 calc PR A 1
H22B H 0.7595 -0.6154 0.8756 0.050 Uiso 0.530(3) 1 calc PR A 1
H22C H 0.7095 -0.7296 0.8773 0.050 Uiso 0.530(3) 1 calc PR A 1
C23A C 0.5915(4) -0.6457(7) 0.7774(3) 0.0366(18) Uani 0.530(3) 1 d PDU A 1
H23A H 0.5744 -0.5705 0.7581 0.055 Uiso 0.530(3) 1 calc PR A 1
H23B H 0.5733 -0.6529 0.8107 0.055 Uiso 0.530(3) 1 calc PR A 1
H23C H 0.5713 -0.7109 0.7509 0.055 Uiso 0.530(3) 1 calc PR A 1
C21A C 0.7085(5) -0.7527(6) 0.7724(4) 0.0404(19) Uani 0.530(3) 1 d PDU A 1
H21A H 0.6746 -0.7688 0.7338 0.061 Uiso 0.530(3) 1 calc PR A 1
H21B H 0.7110 -0.8223 0.7966 0.061 Uiso 0.530(3) 1 calc PR A 1
H21C H 0.7594 -0.7342 0.7706 0.061 Uiso 0.530(3) 1 calc PR A 1
C22B C 0.7507(7) -0.7197(11) 0.8274(7) 0.082(4) Uani 0.470(3) 1 d PDU A 2
H22D H 0.7697 -0.7580 0.7988 0.122 Uiso 0.470(3) 1 calc PR A 2
H22E H 0.7391 -0.7798 0.8521 0.122 Uiso 0.470(3) 1 calc PR A 2
H22F H 0.7895 -0.6658 0.8506 0.122 Uiso 0.470(3) 1 calc PR A 2
C23B C 0.6368(8) -0.6075(9) 0.8349(5) 0.063(3) Uani 0.470(3) 1 d PDU A 2
H23D H 0.5915 -0.5646 0.8123 0.094 Uiso 0.470(3) 1 calc PR A 2
H23E H 0.6693 -0.5547 0.8637 0.094 Uiso 0.470(3) 1 calc PR A 2
H23F H 0.6215 -0.6747 0.8539 0.094 Uiso 0.470(3) 1 calc PR A 2
C21B C 0.6306(8) -0.7174(10) 0.7456(4) 0.061(3) Uani 0.470(3) 1 d PDU A 2
H21D H 0.5845 -0.6724 0.7268 0.092 Uiso 0.470(3) 1 calc PR A 2
H21E H 0.6167 -0.7942 0.7578 0.092 Uiso 0.470(3) 1 calc PR A 2
H21F H 0.6595 -0.7294 0.7187 0.092 Uiso 0.470(3) 1 calc PR A 2
C6A C 0.5694(7) -0.5973(11) 0.5953(5) 0.030(3) Uani 0.470(3) 1 d PDU A 1
C5A C 0.6459(3) -0.5439(5) 0.6141(3) 0.0205(12) Uani 0.530(3) 1 d PDU A 1
H5AA H 0.6904 -0.5805 0.6106 0.025 Uiso 0.530(3) 1 calc PR A 1
O3A O 0.6442(4) -0.4444(6) 0.6352(3) 0.0220(14) Uani 0.530(3) 1 d PDU A 1
F7A F 0.5291(6) -0.5707(14) 0.6307(8) 0.044(3) Uani 0.530(3) 1 d PDU A 1
F9A F 0.5253(3) -0.5609(5) 0.54404(19) 0.0387(11) Uani 0.530(3) 1 d PDU A 1
F8A F 0.5736(3) -0.7143(4) 0.5941(3) 0.0498(15) Uani 0.530(3) 1 d PDU A 1
C6B C 0.5525(6) -0.5930(9) 0.5957(5) 0.025(2) Uani 0.530(3) 1 d PDU A 2
C5B C 0.6035(4) -0.5033(7) 0.5829(3) 0.0259(16) Uani 0.470(3) 1 d PDU A 2
H5BA H 0.6142 -0.5086 0.5476 0.031 Uiso 0.470(3) 1 calc PR A 2
O3B O 0.6336(5) -0.4194(6) 0.6172(3) 0.0173(14) Uani 0.470(3) 1 d PDU A 2
F7B F 0.5081(7) -0.5517(15) 0.6258(8) 0.034(2) Uani 0.470(3) 1 d PDU A 2
F9B F 0.5068(3) -0.6379(6) 0.5465(2) 0.0457(15) Uani 0.470(3) 1 d PDU A 2
F8B F 0.5895(4) -0.6826(5) 0.6271(3) 0.0418(14) Uani 0.470(3) 1 d PDU A 2
C17A C 0.9863(6) -0.5974(10) 0.9007(4) 0.045(2) Uani 0.530(3) 1 d PDU A 1
C16A C 0.9478(11) -0.5411(18) 0.8436(7) 0.027(3) Uani 0.530(3) 1 d PDU A 1
H16A H 0.9829 -0.4875 0.8324 0.032 Uiso 0.530(3) 1 calc PR A 1
H16B H 0.9291 -0.6017 0.8135 0.032 Uiso 0.530(3) 1 calc PR A 1
F22A F 1.0450(5) -0.6637(8) 0.8973(5) 0.060(2) Uani 0.530(3) 1 d PDU A 1
F23A F 0.9432(7) -0.6619(10) 0.9209(5) 0.071(3) Uani 0.470(3) 1 d PDU A 1
F24A F 1.0178(4) -0.5139(8) 0.9399(3) 0.087(2) Uani 0.530(3) 1 d PDU A 1
C17B C 0.9621(7) -0.6383(10) 0.9022(5) 0.037(3) Uani 0.470(3) 1 d PDU A 2
C16B C 0.9474(13) -0.553(2) 0.8531(8) 0.031(3) Uani 0.470(3) 1 d PDU A 2
H16C H 0.9935 -0.5053 0.8569 0.037 Uiso 0.470(3) 1 calc PR A 2
H16D H 0.9349 -0.5968 0.8165 0.037 Uiso 0.470(3) 1 calc PR A 2
F22B F 1.0227(5) -0.7035(7) 0.9017(5) 0.045(2) Uani 0.470(3) 1 d PDU A 2
F23B F 0.9061(4) -0.7069(6) 0.8980(4) 0.059(2) Uani 0.470(3) 1 d PDU A 2
F24B F 0.9798(4) -0.5837(7) 0.9517(3) 0.0570(16) Uani 0.530(3) 1 d PDU A 2
C7A C 0.8135(9) -0.355(2) 0.5863(7) 0.025(4) Uani 0.530(3) 1 d PDU A 1
H7AA H 0.8541 -0.3714 0.6226 0.029 Uiso 0.530(3) 1 calc PR A 1
H7AB H 0.8164 -0.2714 0.5760 0.029 Uiso 0.530(3) 1 calc PR A 1
C8A C 0.8217(5) -0.4346(9) 0.5395(4) 0.0347(19) Uani 0.530(3) 1 d PDU A 1
F11A F 0.8886(3) -0.4171(7) 0.5313(3) 0.0620(19) Uani 0.530(3) 1 d PDU A 1
F12A F 0.8173(4) -0.5470(5) 0.5531(3) 0.0574(17) Uani 0.530(3) 1 d PDU A 1
F10A F 0.7690(4) -0.4160(8) 0.4906(3) 0.0571(18) Uani 0.530(3) 1 d PDU A 1
C7B C 0.8055(10) -0.343(2) 0.5769(8) 0.025(4) Uani 0.470(3) 1 d PDU A 2
H7BA H 0.8530 -0.3707 0.6053 0.030 Uiso 0.470(3) 1 calc PR A 2
H7BB H 0.8069 -0.2557 0.5749 0.030 Uiso 0.470(3) 1 calc PR A 2
C8B C 0.7958(6) -0.3968(9) 0.5194(5) 0.0292(19) Uani 0.470(3) 1 d PDU A 2
F11B F 0.8546(4) -0.3676(6) 0.5025(3) 0.0409(14) Uani 0.470(3) 1 d PDU A 2
F12B F 0.7922(4) -0.5146(6) 0.5202(3) 0.0446(15) Uani 0.470(3) 1 d PDU A 2
F10B F 0.7326(4) -0.3591(7) 0.4806(2) 0.0472(16) Uani 0.470(3) 1 d PDU A 2
Cl1S Cl 0.93227(7) 0.15310(11) 0.76857(6) 0.0522(3) Uani 1 1 d U . .
C1S C 1.0000 0.2352(7) 0.7500 0.088(4) Uani 1 2 d SU . .
H1SA H 1.0262 0.2868 0.7826 0.106 Uiso 0.50 1 calc PR . .
H1SB H 0.9738 0.2868 0.7174 0.106 Uiso 0.50 1 calc PR . .

loop_
_atom_site_aniso_label
_atom_site_aniso_U_11
_atom_site_aniso_U_22
_atom_site_aniso_U_33
_atom_site_aniso_U_23
_atom_site_aniso_U_13
_atom_site_aniso_U_12
Pt1 0.01176(6) 0.01404(6) 0.01372(5) -0.00067(4) 0.00361(4) -0.00023(4)
Rh1 0.01320(11) 0.01611(11) 0.01849(11) -0.00305(9) 0.00572(9) -0.00047(8)
P1 0.0143(4) 0.0217(4) 0.0146(3) 0.0011(3) 0.0035(3) -0.0015(3)
P2 0.0148(4) 0.0289(4) 0.0202(4) -0.0095(3) 0.0061(3) -0.0023(3)
P3 0.0157(4) 0.0157(4) 0.0145(3) 0.0000(3) 0.0046(3) 0.0010(3)
P4 0.0142(4) 0.0207(4) 0.0209(4) -0.0015(3) 0.0040(3) 0.0025(3)
Cl1 0.0179(3) 0.0199(3) 0.0198(3) -0.0003(3) 0.0067(3) 0.0044(3)
Cl2 0.0150(3) 0.0205(3) 0.0201(3) -0.0019(3) 0.0047(3) -0.0037(3)
Cl3 0.0169(3) 0.0190(3) 0.0213(3) -0.0030(3) 0.0069(3) -0.0040(3)
Cl4 0.0186(4) 0.0277(4) 0.0230(4) -0.0043(3) 0.0088(3) -0.0041(3)
Cl5 0.0284(4) 0.0247(4) 0.0315(4) -0.0046(3) 0.0126(4) 0.0072(3)
N1 0.0182(13) 0.0304(14) 0.0137(12) -0.0025(11) 0.0039(11) -0.0011(11)
N2 0.0168(13) 0.0217(13) 0.0163(12) 0.0026(10) 0.0024(10) 0.0051(10)
N3 0.0183(13) 0.0187(13) 0.0300(15) 0.0080(11) 0.0063(12) 0.0006(10)
O1 0.0187(11) 0.0275(12) 0.0244(12) 0.0069(10) 0.0056(10) -0.0043(9)
O2 0.0160(11) 0.0256(12) 0.0204(11) 0.0012(9) 0.0021(9) 0.0001(9)
O4 0.0171(12) 0.0472(16) 0.0241(12) -0.0159(11) 0.0071(10) -0.0012(11)
O5 0.0230(12) 0.0188(11) 0.0153(10) -0.0026(8) 0.0047(9) 0.0011(9)
O6 0.0183(11) 0.0189(11) 0.0208(11) 0.0025(9) 0.0087(9) 0.0006(9)
O7 0.0151(11) 0.0287(13) 0.0301(13) -0.0027(10) 0.0033(10) 0.0013(9)
O8 0.0226(12) 0.0230(12) 0.0314(13) 0.0024(10) 0.0048(11) 0.0079(10)
F1 0.075(2) 0.0408(16) 0.132(3) 0.0172(17) 0.081(2) -0.0034(14)
F2 0.066(2) 0.0347(15) 0.126(3) -0.0264(17) 0.059(2) -0.0125(14)
F3 0.085(2) 0.089(3) 0.066(2) 0.0559(19) 0.0348(18) 0.0249(19)
F4 0.0625(17) 0.0449(15) 0.0245(11) 0.0113(10) 0.0116(11) 0.0131(13)
F5 0.0304(13) 0.0367(14) 0.0584(17) -0.0007(12) -0.0162(12) -0.0003(10)
F6 0.0342(13) 0.0338(12) 0.0477(15) 0.0046(11) 0.0015(11) 0.0145(10)
F13 0.0502(16) 0.0602(18) 0.0327(13) -0.0025(12) -0.0175(12) 0.0001(14)
F14 0.0634(18) 0.0397(14) 0.0402(14) -0.0202(12) 0.0009(13) -0.0143(13)
F15 0.0509(16) 0.083(2) 0.0508(16) -0.0402(16) 0.0288(14) -0.0154(15)
F16 0.0526(16) 0.0708(19) 0.0238(11) -0.0094(12) 0.0151(11) -0.0118(14)
F17 0.0477(15) 0.0402(14) 0.0584(16) 0.0235(12) 0.0331(13) 0.0115(11)
F18 0.0358(13) 0.0439(14) 0.0478(14) 0.0073(11) 0.0292(12) 0.0068(10)
F19 0.0549(17) 0.0427(15) 0.0519(16) -0.0088(13) 0.0002(14) -0.0207(13)
F20 0.0476(15) 0.0516(16) 0.0368(13) -0.0183(12) 0.0112(12) 0.0053(12)
F21 0.0343(14) 0.0524(16) 0.0409(14) -0.0056(12) -0.0138(11) 0.0045(11)
C1 0.0253(17) 0.0274(17) 0.0258(17) 0.0038(13) 0.0115(14) -0.0041(14)
C2 0.046(2) 0.035(2) 0.063(3) 0.013(2) 0.036(2) 0.0003(19)
C3 0.0183(15) 0.0296(18) 0.0182(15) 0.0027(13) 0.0024(12) 0.0050(13)
C4 0.0290(19) 0.0277(18) 0.0290(18) 0.0029(15) -0.0009(15) 0.0053(15)
C9 0.0274(18) 0.038(2) 0.0120(14) 0.0004(13) 0.0034(13) -0.0020(15)
C11 0.0295(19) 0.037(2) 0.0247(17) -0.0134(15) 0.0017(15) -0.0063(16)
C10 0.0344(19) 0.0222(16) 0.0213(16) -0.0062(13) 0.0064(15) -0.0029(14)
C12 0.0191(15) 0.0272(17) 0.0231(15) 0.0022(13) 0.0108(13) 0.0006(13)
C13 0.0316(19) 0.0325(19) 0.0302(18) 0.0049(15) 0.0177(16) 0.0026(15)
C14 0.0158(15) 0.0322(18) 0.0259(16) -0.0032(14) 0.0040(13) -0.0031(13)
C15 0.029(2) 0.035(2) 0.0312(19) -0.0047(16) 0.0004(16) -0.0001(16)
C18 0.0266(18) 0.039(2) 0.0177(15) 0.0059(14) 0.0026(14) 0.0100(15)
C19 0.0225(16) 0.0202(15) 0.0247(16) -0.0053(12) 0.0073(13) 0.0041(12)
C20 0.0360(19) 0.0178(15) 0.0255(17) 0.0009(13) 0.0108(15) -0.0049(14)
C22A 0.038(4) 0.030(4) 0.026(3) 0.010(3) 0.003(3) -0.001(3)
C23A 0.024(3) 0.046(4) 0.038(4) 0.011(3) 0.007(3) -0.017(3)
C21A 0.054(5) 0.019(3) 0.057(5) -0.006(3) 0.030(4) -0.010(3)
C22B 0.066(7) 0.048(7) 0.122(12) 0.057(7) 0.016(6) 0.007(5)
C23B 0.104(9) 0.042(6) 0.069(7) -0.010(5) 0.067(7) -0.027(5)
C21B 0.097(8) 0.054(6) 0.043(5) -0.016(4) 0.036(5) -0.045(6)
C6A 0.025(5) 0.032(5) 0.032(5) -0.014(4) 0.009(4) -0.006(4)
C5A 0.014(3) 0.017(3) 0.027(3) -0.005(2) 0.002(2) -0.001(2)
O3A 0.017(3) 0.036(3) 0.009(3) -0.012(2) -0.001(2) -0.006(3)
F7A 0.037(6) 0.047(5) 0.059(5) -0.009(4) 0.030(6) -0.015(4)
F9A 0.030(2) 0.046(3) 0.031(2) -0.014(2) -0.0041(19) -0.005(2)
F8A 0.042(3) 0.022(2) 0.083(5) -0.012(3) 0.015(3) -0.012(2)
C6B 0.023(5) 0.017(4) 0.034(5) 0.000(3) 0.010(4) -0.007(3)
C5B 0.027(4) 0.034(4) 0.018(3) -0.008(3) 0.008(3) -0.015(3)
O3B 0.014(3) 0.025(3) 0.009(3) -0.001(2) -0.002(3) -0.001(2)
F7B 0.023(5) 0.047(6) 0.041(4) -0.003(4) 0.021(4) -0.010(4)
F9B 0.051(3) 0.049(4) 0.031(3) -0.008(2) 0.003(2) -0.029(3)
F8B 0.045(3) 0.025(3) 0.048(3) 0.005(2) 0.002(3) 0.002(2)
C17A 0.042(6) 0.055(7) 0.035(4) 0.006(4) 0.005(4) 0.031(4)
C16A 0.027(6) 0.025(5) 0.023(5) 0.008(4) -0.002(4) 0.013(4)
F22A 0.050(5) 0.073(6) 0.054(4) 0.016(5) 0.012(4) 0.047(4)
F23A 0.085(7) 0.080(7) 0.063(6) 0.053(5) 0.042(5) 0.052(5)
F24A 0.070(5) 0.120(6) 0.042(3) -0.025(4) -0.023(3) 0.049(4)
C17B 0.031(6) 0.021(5) 0.051(6) 0.009(4) 0.003(5) 0.011(4)
C16B 0.030(6) 0.029(6) 0.037(7) 0.000(5) 0.015(6) 0.017(4)
F22B 0.039(4) 0.034(4) 0.058(5) 0.013(3) 0.008(4) 0.021(3)
F23B 0.039(4) 0.032(3) 0.100(7) 0.028(3) 0.012(4) 0.008(3)
F24B 0.058(4) 0.072(5) 0.038(3) 0.015(3) 0.011(3) 0.028(3)
C7A 0.028(5) 0.031(6) 0.018(5) -0.007(5) 0.012(5) -0.002(5)
C8A 0.028(4) 0.049(5) 0.031(5) -0.018(4) 0.014(3) -0.002(4)
F11A 0.041(3) 0.093(5) 0.067(4) -0.047(4) 0.039(3) -0.023(3)
F12A 0.076(5) 0.035(3) 0.069(4) -0.017(3) 0.032(4) 0.002(3)
F10A 0.057(4) 0.092(6) 0.020(3) -0.016(3) 0.008(3) -0.010(4)
C7B 0.022(5) 0.033(7) 0.022(6) -0.004(6) 0.008(4) -0.001(5)
C8B 0.023(5) 0.039(5) 0.026(5) -0.016(4) 0.009(4) -0.003(4)
F11B 0.038(3) 0.057(4) 0.036(3) -0.016(3) 0.025(3) -0.010(3)
F12B 0.053(4) 0.038(3) 0.057(4) -0.024(3) 0.037(4) -0.011(3)
F10B 0.041(3) 0.075(5) 0.020(3) -0.012(3) 0.000(3) -0.004(3)
Cl1S 0.0441(6) 0.0531(7) 0.0636(8) 0.0067(6) 0.0229(6) -0.0112(5)
C1S 0.090(6) 0.035(4) 0.182(11) 0.000 0.104(8) 0.000

loop_
_atom_type_symbol
_atom_type_description
_atom_type_scat_dispersion_real
_atom_type_scat_dispersion_imag
_atom_type_scat_source
C C 0.0033 0.0016 'International Tables Vol C Tables 4.2.6.8 and 6.1.1.4'
H H 0.0000 0.0000 'International Tables Vol C Tables 4.2.6.8 and 6.1.1.4'
N N 0.0061 0.0033 'International Tables Vol C Tables 4.2.6.8 and 6.1.1.4'
O O 0.0106 0.0060 'International Tables Vol C Tables 4.2.6.8 and 6.1.1.4'
F F 0.0171 0.0103 'International Tables Vol C Tables 4.2.6.8 and 6.1.1.4'
P P 0.1023 0.0942 'International Tables Vol C Tables 4.2.6.8 and 6.1.1.4'
Cl Cl 0.1484 0.1585 'International Tables Vol C Tables 4.2.6.8 and 6.1.1.4'
Rh Rh -1.1178 0.9187 'International Tables Vol C Tables 4.2.6.8 and 6.1.1.4'
Pt Pt -1.7033 8.3905 'International Tables Vol C Tables 4.2.6.8 and 6.1.1.4'

loop_
_geom_angle_atom_site_label_1
_geom_angle_atom_site_label_2
_geom_angle_atom_site_label_3
_geom_angle
_geom_angle_site_symmetry_3
P1 Pt1 P3 179.43(3) .
P1 Pt1 Cl3 92.88(3) .
P3 Pt1 Cl3 87.68(3) .
P1 Pt1 Cl2 85.68(3) .
P3 Pt1 Cl2 93.76(3) .
Cl3 Pt1 Cl2 176.50(3) .
P1 Pt1 Cl1 92.09(3) .
P3 Pt1 Cl1 87.84(3) .
Cl3 Pt1 Cl1 88.89(3) .
Cl2 Pt1 Cl1 87.97(3) .
P1 Pt1 Rh1 90.62(2) .
P3 Pt1 Rh1 89.42(2) .
Cl3 Pt1 Rh1 93.64(2) .
Cl2 Pt1 Rh1 89.57(2) .
Cl1 Pt1 Rh1 176.193(19) .
C19 Rh1 P2 94.01(11) .
C19 Rh1 P4 84.46(10) .
P2 Rh1 P4 178.20(3) .
C19 Rh1 Cl4 174.76(10) .
P2 Rh1 Cl4 84.56(3) .
P4 Rh1 Cl4 96.88(3) .
C19 Rh1 Cl5 86.62(10) .
P2 Rh1 Cl5 89.57(3) .
P4 Rh1 Cl5 89.40(3) .
Cl4 Rh1 Cl5 88.33(3) .
C19 Rh1 Pt1 91.15(9) .
P2 Rh1 Pt1 89.48(2) .
P4 Rh1 Pt1 91.49(2) .
Cl4 Rh1 Pt1 93.88(2) .
Cl5 Rh1 Pt1 177.51(2) .
O2 P1 O1 99.21(13) .
O2 P1 N1 100.42(14) .
O1 P1 N1 107.69(14) .
O2 P1 Pt1 113.75(9) .
O1 P1 Pt1 118.21(10) .
N1 P1 Pt1 115.08(11) .
O3B P2 O4 92.9(3) .
O4 P2 O3A 99.7(3) .
O3B P2 N1 96.5(3) .
O4 P2 N1 103.15(15) .
O3A P2 N1 111.0(3) .
O3B P2 Rh1 126.2(2) .
O4 P2 Rh1 119.28(10) .
O3A P2 Rh1 108.6(2) .
N1 P2 Rh1 114.15(10) .
O6 P3 O5 98.37(12) .
O6 P3 N2 102.47(13) .
O5 P3 N2 104.91(13) .
O6 P3 Pt1 116.04(9) .
O5 P3 Pt1 117.64(9) .
N2 P3 Pt1 115.03(10) .
O7 P4 O8 98.16(13) .
O7 P4 N2 106.73(14) .
O8 P4 N2 98.01(14) .
O7 P4 Rh1 122.72(10) .
O8 P4 Rh1 113.90(10) .
N2 P4 Rh1 113.63(10) .
C9 N1 P1 118.2(2) .
C9 N1 P2 121.2(2) .
P1 N1 P2 119.87(16) .
C18 N2 P3 119.6(2) .
C18 N2 P4 118.9(2) .
P3 N2 P4 121.02(16) .
C19 N3 C20 177.6(4) .
C1 O1 P1 126.7(2) .
C3 O2 P1 126.0(2) .
C7A O4 P2 127.9(5) .
C7B O4 P2 131.7(6) .
C10 O5 P3 127.8(2) .
C12 O6 P3 121.4(2) .
C14 O7 P4 125.9(2) .
C16B O8 P4 130.3(9) .
C16A O8 P4 120.6(7) .
O1 C1 C2 106.5(3) .
F3 C2 F2 106.9(4) .
F3 C2 F1 108.3(4) .
F2 C2 F1 107.4(4) .
F3 C2 C1 113.7(4) .
F2 C2 C1 111.6(4) .
F1 C2 C1 108.6(4) .
O2 C3 C4 106.9(3) .
F5 C4 F6 107.5(3) .
F5 C4 F4 106.8(3) .
F6 C4 F4 107.5(3) .
F5 C4 C3 112.1(3) .
F6 C4 C3 110.3(3) .
F4 C4 C3 112.4(3) .
F15 C11 F13 107.0(4) .
F15 C11 F14 107.9(3) .
F13 C11 F14 107.7(3) .
F15 C11 C10 113.3(3) .
F13 C11 C10 112.4(3) .
F14 C11 C10 108.3(3) .
O5 C10 C11 107.6(3) .
O6 C12 C13 107.8(3) .
F16 C13 F17 107.1(3) .
F16 C13 F18 108.0(3) .
F17 C13 F18 107.0(3) .
F16 C13 C12 112.8(3) .
F17 C13 C12 112.5(3) .
F18 C13 C12 109.3(3) .
O7 C14 C15 107.9(3) .
F21 C15 F19 107.5(3) .
F21 C15 F20 107.0(3) .
F19 C15 F20 107.5(3) .
F21 C15 C14 112.6(3) .
F19 C15 C14 110.0(3) .
F20 C15 C14 112.0(3) .
N3 C19 Rh1 171.2(3) .
N3 C20 C23B 106.6(5) .
N3 C20 C21A 105.1(4) .
C23B C20 C21A 148.3(6) .
N3 C20 C21B 106.4(5) .
C23B C20 C21B 114.1(8) .
C21A C20 C21B 57.4(6) .
N3 C20 C22B 103.9(5) .
C23B C20 C22B 114.7(9) .
C21A C20 C22B 54.6(7) .
C21B C20 C22B 110.2(9) .
N3 C20 C23A 108.4(4) .
C23B C20 C23A 58.5(6) .
C21A C20 C23A 112.4(5) .
C21B C20 C23A 57.5(6) .
C22B C20 C23A 147.6(6) .
N3 C20 C22A 109.3(4) .
C23B C20 C22A 54.3(6) .
C21A C20 C22A 112.3(5) .
C21B C20 C22A 144.4(5) .
C22B C20 C22A 61.5(7) .
C23A C20 C22A 109.2(5) .
F8A C6A F9A 108.0(9) .
F8A C6A F7A 106.6(11) .
F9A C6A F7A 104.0(13) .
F8A C6A C5A 111.0(10) .
F9A C6A C5A 114.5(9) .
F7A C6A C5A 112.1(10) .
O3A C5A C6A 110.8(8) .
C5A O3A P2 124.9(7) .
F8B C6B F9B 107.5(8) .
F8B C6B F7B 103.8(9) .
F9B C6B F7B 107.7(12) .
F8B C6B C5B 113.5(9) .
F9B C6B C5B 109.4(8) .
F7B C6B C5B 114.5(11) .
O3B C5B C6B 123.0(8) .
C5B O3B P2 144.1(8) .
F23A C17A F22A 108.4(10) .
F23A C17A F24A 107.8(10) .
F22A C17A F24A 105.0(9) .
F23A C17A C16A 115.3(13) .
F22A C17A C16A 109.6(9) .
F24A C17A C16A 110.1(13) .
O8 C16A C17A 103.8(9) .
F23B C17B F24B 109.0(11) .
F23B C17B F22B 108.9(9) .
F24B C17B F22B 107.4(10) .
F23B C17B C16B 112.8(15) .
F24B C17B C16B 111.8(14) .
F22B C17B C16B 106.8(10) .
O8 C16B C17B 109.6(10) .
O4 C7A C8A 105.8(9) .
F10A C8A F12A 107.4(7) .
F10A C8A F11A 107.5(8) .
F12A C8A F11A 108.3(8) .
F10A C8A C7A 112.5(12) .
F12A C8A C7A 110.7(12) .
F11A C8A C7A 110.3(7) .
O4 C7B C8B 104.6(9) .
F11B C8B F10B 108.7(9) .
F11B C8B F12B 107.7(8) .
F10B C8B F12B 107.1(9) .
F11B C8B C7B 108.9(8) .
F10B C8B C7B 111.6(13) .
F12B C8B C7B 112.6(15) .
Cl1S C1S Cl1S 115.1(4) 2_756

loop_
_geom_bond_atom_site_label_1
_geom_bond_atom_site_label_2
_geom_bond_distance
_geom_bond_site_symmetry_2
Pt1 P1 2.3072(8) .
Pt1 P3 2.3073(8) .
Pt1 Cl3 2.3283(7) .
Pt1 Cl2 2.3318(8) .
Pt1 Cl1 2.4955(7) .
Pt1 Rh1 2.7053(3) .
Rh1 C19 1.937(4) .
Rh1 P2 2.2998(9) .
Rh1 P4 2.3040(9) .
Rh1 Cl4 2.3675(8) .
Rh1 Cl5 2.4090(8) .
P1 O2 1.581(2) .
P1 O1 1.591(2) .
P1 N1 1.662(3) .
P2 O3B 1.583(7) .
P2 O4 1.589(2) .
P2 O3A 1.626(6) .
P2 N1 1.678(3) .
P3 O6 1.589(2) .
P3 O5 1.589(2) .
P3 N2 1.659(3) .
P4 O7 1.592(2) .
P4 O8 1.598(3) .
P4 N2 1.683(3) .
N1 C9 1.496(4) .
N2 C18 1.497(4) .
N3 C19 1.161(4) .
N3 C20 1.457(4) .
O1 C1 1.442(4) .
O2 C3 1.432(4) .
O4 C7A 1.426(10) .
O4 C7B 1.426(12) .
O5 C10 1.433(4) .
O6 C12 1.440(4) .
O7 C14 1.439(4) .
O8 C16B 1.443(10) .
O8 C16A 1.451(10) .
F1 C2 1.342(5) .
F2 C2 1.338(5) .
F3 C2 1.300(6) .
F4 C4 1.340(5) .
F5 C4 1.336(5) .
F6 C4 1.339(4) .
F13 C11 1.324(5) .
F14 C11 1.341(5) .
F15 C11 1.324(5) .
F16 C13 1.327(5) .
F17 C13 1.338(4) .
F18 C13 1.348(4) .
F19 C15 1.329(5) .
F20 C15 1.341(5) .
F21 C15 1.326(5) .
C1 C2 1.489(5) .
C3 C4 1.495(5) .
C11 C10 1.501(5) .
C12 C13 1.501(5) .
C14 C15 1.505(5) .
C20 C23B 1.463(9) .
C20 C21A 1.495(8) .
C20 C21B 1.511(10) .
C20 C22B 1.529(11) .
C20 C23A 1.535(8) .
C20 C22A 1.536(8) .
C6A F8A 1.328(13) .
C6A F9A 1.337(12) .
C6A F7A 1.346(11) .
C6A C5A 1.478(12) .
C5A O3A 1.247(8) .
C6B F8B 1.330(10) .
C6B F9B 1.343(11) .
C6B F7B 1.351(11) .
C6B C5B 1.487(11) .
C5B O3B 1.279(9) .
C17A F23A 1.290(14) .
C17A F22A 1.345(10) .
C17A F24A 1.347(12) .
C17A C16A 1.506(12) .
C17B F23B 1.274(14) .
C17B F24B 1.314(13) .
C17B F22B 1.347(11) .
C17B C16B 1.506(14) .
C7A C8A 1.503(12) .
C8A F10A 1.310(11) .
C8A F12A 1.327(11) .
C8A F11A 1.331(8) .
C7B C8B 1.499(12) .
C8B F11B 1.324(9) .
C8B F10B 1.329(13) .
C8B F12B 1.338(11) .
Cl1S C1S 1.733(4) .
C1S Cl1S 1.733(4) 2_756
